data_1520289
loop_
_publ_author_name
'Martin, Lee'
'Horton, Peter N.'
'Hursthouse, Michael B.'

_publ_section_title
;
 C37H27CrNNaO14S24
;
_journal_name_full 'Crystal Structure Report Archive'
_journal_page_first 1234
_journal_year 2009
_chemical_formula_sum 'C37 H27 Cr N Na O14 S24'
_chemical_formula_weight 1554.03
_space_group_IT_number 4
_symmetry_cell_setting monoclinic
_symmetry_space_group_name_Hall 'P 2yb'
_symmetry_space_group_name_H-M 'P 1 21 1'
_atom_sites_solution_hydrogens geom
_atom_sites_solution_primary direct
_atom_sites_solution_secondary difmap
_cell_angle_alpha 90.00
_cell_angle_beta 94.095(2)
_cell_angle_gamma 90.00
_cell_formula_units_Z 2
_cell_length_a 10.4550(4)
_cell_length_b 14.6532(8)
_cell_length_c 18.1135(10)
_cell_measurement_reflns_used 6439
_cell_measurement_temperature 120(2)
_cell_measurement_theta_max 27.485
_cell_measurement_theta_min 2.910
_cell_volume 2767.9(2)
_computing_cell_refinement 'DENZO (Otwinowski & Minor, 1997) & COLLECT (Hooft, R.W.W., 1998)'
_computing_data_collection 'COLLECT (Hooft, R.W.W., 1998)'
_computing_data_reduction 'DENZO (Otwinowski & Minor, 1997) & COLLECT (Hooft, R.W.W., 1998)'
_computing_molecular_graphics 'ORTEP3 for Windows (Farrugia, 1997)'
_computing_publication_material 'WinGX (Farrugia, 1999)'
_computing_structure_refinement 'SHELXL-97 (Sheldrick, 2008)'
_computing_structure_solution 'SHELXS-97 (Sheldrick, 2008)'
_diffrn_ambient_temperature 120(2)
_diffrn_measured_fraction_theta_full 0.995
_diffrn_measured_fraction_theta_max 0.995
_diffrn_measurement_device_type 'Bruker-Nonius APEX II CCD camera on \k-goniostat'
_diffrn_measurement_method '\f & \w scans'
_diffrn_radiation_monochromator '10cm confocal mirrors'
_diffrn_radiation_source 'Bruker-Nonius FR591 rotating anode'
_diffrn_radiation_type MoK\a
_diffrn_radiation_wavelength 0.71073
_diffrn_reflns_av_R_equivalents 0.0424
_diffrn_reflns_av_sigmaI/netI 0.0688
_diffrn_reflns_limit_h_max 13
_diffrn_reflns_limit_h_min -13
_diffrn_reflns_limit_k_max 19
_diffrn_reflns_limit_k_min -18
_diffrn_reflns_limit_l_max 23
_diffrn_reflns_limit_l_min -23
_diffrn_reflns_number 25203
_diffrn_reflns_theta_full 27.48
_diffrn_reflns_theta_max 27.48
_diffrn_reflns_theta_min 3.00
_exptl_absorpt_coefficient_mu 1.184
_exptl_absorpt_correction_T_max 0.9883
_exptl_absorpt_correction_T_min 0.9113
_exptl_absorpt_correction_type multi-scan
_exptl_absorpt_process_details 'SADABS 2007/2 (Sheldrick, G.M., 2007)'
_exptl_crystal_colour 'Dark Orange'
_exptl_crystal_density_diffrn 1.865
_exptl_crystal_density_method 'not measured'
_exptl_crystal_description Sheet
_exptl_crystal_F_000 1574
_exptl_crystal_size_max 0.08
_exptl_crystal_size_mid 0.05
_exptl_crystal_size_min 0.01
_refine_diff_density_max 1.503
_refine_diff_density_min -0.516
_refine_diff_density_rms 0.119
_refine_ls_abs_structure_details 'Flack H D (1983), Acta Cryst. A39, 876-881'
_refine_ls_abs_structure_Flack 0.50(4)
_refine_ls_extinction_method none
_refine_ls_goodness_of_fit_ref 1.088
_refine_ls_hydrogen_treatment constr
_refine_ls_matrix_type full
_refine_ls_number_parameters 719
_refine_ls_number_reflns 12000
_refine_ls_number_restraints 279
_refine_ls_restrained_S_all 1.080
_refine_ls_R_factor_all 0.0896
_refine_ls_R_factor_gt 0.0641
_refine_ls_shift/su_max 0.000
_refine_ls_shift/su_mean 0.000
_refine_ls_structure_factor_coef Fsqd
_refine_ls_weighting_details 'calc w=1/[\s^2^(Fo^2^)+(0.0010P)^2^+12.6784P] where P=(Fo^2^+2Fc^2^)/3'
_refine_ls_weighting_scheme calc
_refine_ls_wR_factor_gt 0.1221
_refine_ls_wR_factor_ref 0.1360
_reflns_number_gt 9431
_reflns_number_total 12000
_reflns_threshold_expression >2sigma(I)
_cod_data_source_file eCrystal-1234.cif
_cod_data_source_block 2009src1135
_cod_depositor_comments
;
Citation :
Martin, Lee and Horton, Peter N. and Hursthouse, Michael B. (2009) 
University of Southampton, Crystal Structure Report Archive. 
(doi:10.5258/ecrystals/1234)

More at:
http://ecrystals.chem.soton.ac.uk/1234/
;
_cod_original_sg_symbol_H-M P2(1)
_cod_database_code 1520289

loop_
_symmetry_equiv_pos_as_xyz
'x, y, z'
'-x, y+1/2, -z'

loop_
_atom_site_label
_atom_site_type_symbol
_atom_site_fract_x
_atom_site_fract_y
_atom_site_fract_z
_atom_site_U_iso_or_equiv
_atom_site_adp_type
_atom_site_occupancy
_atom_site_symmetry_multiplicity
_atom_site_calc_flag
_atom_site_refinement_flags
_atom_site_disorder_assembly
_atom_site_disorder_group
Cr1 Cr 0.79829(13) 0.02612(11) 0.00750(9) 0.0234(3) Uani 1 1 d . . .
Na1 Na 0.7038(3) 0.3980(2) -0.00828(17) 0.0109(6) Uani 1 1 d . . .
C1 C 0.6013(8) 0.2199(7) 0.1812(5) 0.029(2) Uani 1 1 d U . .
H1A H 0.5816 0.2488 0.1323 0.035 Uiso 1 1 calc R . .
H1B H 0.6727 0.1766 0.1760 0.035 Uiso 1 1 calc R . .
C2 C 0.4859(9) 0.1666(7) 0.2005(5) 0.027(2) Uani 1 1 d U . .
H2A H 0.4567 0.1280 0.1578 0.032 Uiso 1 1 calc R . .
H2B H 0.4158 0.2097 0.2096 0.032 Uiso 1 1 calc R . .
C3 C 0.6016(9) 0.1664(7) 0.3410(5) 0.025(2) Uani 1 1 d U . .
C4 C 0.6583(8) 0.2449(7) 0.3272(5) 0.028(2) Uani 1 1 d U . .
C5 C 0.7237(8) 0.2101(8) 0.4659(6) 0.030(2) Uani 1 1 d U . .
C6 C 0.7805(8) 0.2098(8) 0.5344(6) 0.028(2) Uani 1 1 d U . .
C7 C 0.9031(7) 0.2556(6) 0.6570(5) 0.022(2) Uani 1 1 d U . .
C8 C 0.8477(8) 0.1742(7) 0.6716(6) 0.026(2) Uani 1 1 d U . .
C9 C 0.9127(9) 0.2034(7) 0.8227(6) 0.035(2) Uani 1 1 d U . .
H9A H 0.8421 0.2465 0.8308 0.042 Uiso 1 1 calc R . .
H9B H 0.9380 0.1739 0.8707 0.042 Uiso 1 1 calc R . .
C10 C 1.0242(8) 0.2556(7) 0.7978(5) 0.026(2) Uani 1 1 d U . .
H10A H 1.0918 0.2115 0.7865 0.032 Uiso 1 1 calc R . .
H10B H 1.0591 0.2940 0.8395 0.032 Uiso 1 1 calc R . .
S1 S 0.6554(2) 0.30642(19) 0.24483(16) 0.0354(6) Uani 1 1 d . . .
S2 S 0.5151(2) 0.09427(18) 0.28147(15) 0.0336(6) Uani 1 1 d . . .
S3 S 0.6202(2) 0.1239(2) 0.43319(14) 0.0354(7) Uani 1 1 d . . .
S4 S 0.7451(2) 0.29977(19) 0.40342(15) 0.0336(6) Uani 1 1 d . . .
S5 S 0.8817(2) 0.2997(2) 0.56816(14) 0.0332(6) Uani 1 1 d . . .
S6 S 0.7566(2) 0.12217(19) 0.59909(14) 0.0333(6) Uani 1 1 d . . .
S7 S 0.8539(2) 0.11517(19) 0.75582(16) 0.0357(7) Uani 1 1 d . . .
S8 S 0.9923(2) 0.3279(2) 0.71838(15) 0.0360(6) Uani 1 1 d . . .
C11 C 0.0116(11) 0.1037(10) 0.2063(7) 0.023(3) Uani 0.604(14) 1 d PDU A 1
H11A H -0.0185 0.1642 0.2223 0.027 Uiso 0.604(14) 1 calc PR A 1
H11B H 0.0187 0.1069 0.1522 0.027 Uiso 0.604(14) 1 calc PR A 1
C12 C -0.0910(13) 0.0343(11) 0.2207(6) 0.025(2) Uani 0.604(14) 1 d PDU A 1
H12A H -0.0583 -0.0282 0.2133 0.031 Uiso 0.604(14) 1 calc PR A 1
H12B H -0.1672 0.0440 0.1859 0.031 Uiso 0.604(14) 1 calc PR A 1
C13 C 0.0139(8) 0.0618(8) 0.3667(5) 0.033(2) Uani 1 1 d U A .
C14 C 0.1308(8) 0.0753(7) 0.3406(5) 0.025(2) Uani 1 1 d U A .
C15 C 0.1651(7) 0.0725(8) 0.4846(4) 0.029(2) Uani 1 1 d U A .
C16 C 0.2179(8) 0.0692(8) 0.5562(4) 0.027(2) Uani 1 1 d U . .
C17 C 0.3745(8) 0.0679(7) 0.6720(5) 0.029(2) Uani 1 1 d U . .
C18 C 0.2550(7) 0.0548(7) 0.6992(5) 0.025(2) Uani 1 1 d U . .
C19 C 0.3579(8) 0.0795(9) 0.8383(5) 0.046(3) Uani 1 1 d U . .
H19A H 0.3611 0.1468 0.8336 0.055 Uiso 1 1 calc R . .
H19B H 0.3526 0.0651 0.8914 0.055 Uiso 1 1 calc R . .
C20 C 0.4771(8) 0.0424(10) 0.8148(5) 0.042(3) Uani 1 1 d U . .
H20A H 0.4718 -0.0250 0.8173 0.051 Uiso 1 1 calc R . .
H20B H 0.5472 0.0618 0.8511 0.051 Uiso 1 1 calc R . .
S11 S 0.1717(2) 0.0854(3) 0.25014(13) 0.0417(8) Uani 1 1 d D . .
S12 S -0.1343(2) 0.0480(2) 0.31553(12) 0.0312(6) Uani 1 1 d D . .
S13 S 0.0035(2) 0.0579(2) 0.46164(12) 0.0320(6) Uani 1 1 d . . .
S14 S 0.2586(2) 0.0860(2) 0.40902(13) 0.0307(6) Uani 1 1 d . . .
S15 S 0.3823(2) 0.0818(2) 0.57797(12) 0.0295(6) Uani 1 1 d . . .
S16 S 0.12673(19) 0.0557(2) 0.63043(12) 0.0288(6) Uani 1 1 d . . .
S17 S 0.21318(18) 0.03961(18) 0.78864(11) 0.0219(5) Uani 1 1 d . . .
S18 S 0.52130(19) 0.07291(19) 0.72403(12) 0.0254(5) Uani 1 1 d . . .
C111 C 0.0309(13) 0.0583(17) 0.1975(10) 0.023(3) Uani 0.396(14) 1 d PDU A 2
H11C H 0.0370 0.0829 0.1470 0.027 Uiso 0.396(14) 1 calc PR A 2
H11D H 0.0251 -0.0090 0.1932 0.027 Uiso 0.396(14) 1 calc PR A 2
C112 C -0.0897(18) 0.0925(16) 0.2264(9) 0.025(2) Uani 0.396(14) 1 d PDU A 2
H11E H -0.1609 0.0791 0.1890 0.031 Uiso 0.396(14) 1 calc PR A 2
H11F H -0.0831 0.1597 0.2306 0.031 Uiso 0.396(14) 1 calc PR A 2
C21 C 0.1442(8) 0.3353(5) 0.1655(5) 0.0220(18) Uani 1 1 d U . .
H21A H 0.1494 0.3423 0.1115 0.026 Uiso 1 1 calc R . .
H21B H 0.1416 0.2691 0.1764 0.026 Uiso 1 1 calc R . .
C22 C 0.0201(7) 0.3781(6) 0.1869(4) 0.0202(18) Uani 1 1 d U . .
H22A H -0.0509 0.3577 0.1517 0.024 Uiso 1 1 calc R . .
H22B H 0.0268 0.4453 0.1828 0.024 Uiso 1 1 calc R . .
C23 C 0.1329(8) 0.3554(6) 0.3285(4) 0.0170(18) Uani 1 1 d U . .
C24 C 0.2487(8) 0.3686(7) 0.3049(5) 0.023(2) Uani 1 1 d U . .
C25 C 0.2888(8) 0.3543(7) 0.4457(5) 0.030(2) Uani 1 1 d U . .
C26 C 0.3400(8) 0.3555(7) 0.5179(5) 0.027(2) Uani 1 1 d U . .
C27 C 0.4948(7) 0.3634(6) 0.6364(4) 0.0184(18) Uani 1 1 d U B .
C28 C 0.3766(9) 0.3490(8) 0.6590(5) 0.029(2) Uani 1 1 d U B .
C29 C 0.4898(10) 0.3139(10) 0.7996(8) 0.028(3) Uani 0.684(15) 1 d PDU B 1
H29A H 0.4801 0.3167 0.8535 0.033 Uiso 0.684(15) 1 calc PR B 1
H29B H 0.5162 0.2509 0.7879 0.033 Uiso 0.684(15) 1 calc PR B 1
C30 C 0.5964(11) 0.3786(11) 0.7815(6) 0.029(3) Uani 0.684(15) 1 d PDU B 1
H30A H 0.6733 0.3641 0.8145 0.034 Uiso 0.684(15) 1 calc PR B 1
H30B H 0.5698 0.4415 0.7932 0.034 Uiso 0.684(15) 1 calc PR B 1
S21 S 0.28734(19) 0.38284(18) 0.21201(12) 0.0244(5) Uani 1 1 d . . .
S22 S -0.01782(19) 0.34877(18) 0.28051(13) 0.0256(5) Uani 1 1 d . . .
S23 S 0.1268(2) 0.3423(2) 0.42457(13) 0.0292(6) Uani 1 1 d . . .
S24 S 0.3794(2) 0.3706(2) 0.37009(12) 0.0287(6) Uani 1 1 d . . .
S25 S 0.5044(2) 0.3707(2) 0.54051(13) 0.0296(6) Uani 1 1 d . . .
S26 S 0.2505(2) 0.3384(2) 0.59193(13) 0.0302(6) Uani 1 1 d . . .
S27 S 0.3347(2) 0.3360(2) 0.75134(13) 0.0359(7) Uani 1 1 d D . .
S28 S 0.6412(2) 0.37658(19) 0.68734(13) 0.0286(5) Uani 1 1 d D . .
C129 C 0.4821(17) 0.362(2) 0.8001(15) 0.028(3) Uani 0.316(15) 1 d PDU B 2
H12C H 0.4925 0.4289 0.8007 0.033 Uiso 0.316(15) 1 calc PR B 2
H12D H 0.4774 0.3416 0.8520 0.033 Uiso 0.316(15) 1 calc PR B 2
C130 C 0.599(2) 0.3209(19) 0.7712(11) 0.029(3) Uani 0.316(15) 1 d PDU B 2
H13A H 0.5837 0.2552 0.7611 0.034 Uiso 0.316(15) 1 calc PR B 2
H13B H 0.6713 0.3261 0.8093 0.034 Uiso 0.316(15) 1 calc PR B 2
C31 C 0.8066(8) 0.2111(7) 0.0325(5) 0.025(2) Uani 1 1 d U . .
C32 C 0.7065(8) 0.1959(6) -0.0358(4) 0.0176(17) Uani 1 1 d U . .
O31 O 0.8659(5) 0.1401(4) 0.0564(3) 0.0258(14) Uani 1 1 d U . .
O32 O 0.6983(5) 0.1133(4) -0.0576(3) 0.0239(13) Uani 1 1 d U . .
O33 O 0.6507(6) 0.2629(5) -0.0640(4) 0.0367(17) Uani 1 1 d U . .
O34 O 0.8214(6) 0.2883(4) 0.0590(4) 0.0286(14) Uani 1 1 d U . .
C41 C 1.0312(8) -0.0531(6) 0.0500(5) 0.0234(19) Uani 1 1 d U . .
C42 C 1.0480(7) -0.0044(6) -0.0258(5) 0.0172(16) Uani 1 1 d U . .
O41 O 0.9183(6) -0.0504(4) 0.0713(3) 0.0271(13) Uani 1 1 d U . .
O42 O 0.9430(5) 0.0239(4) -0.0583(3) 0.0264(13) Uani 1 1 d U . .
O43 O 1.1557(5) 0.0038(4) -0.0489(3) 0.0281(14) Uani 1 1 d U . .
O44 O 1.1279(6) -0.0864(6) 0.0847(3) 0.0435(19) Uani 1 1 d U . .
C51 C 0.5584(8) -0.0136(6) 0.0481(5) 0.0247(19) Uani 1 1 d U . .
C52 C 0.5824(8) -0.0732(6) -0.0225(4) 0.0203(17) Uani 1 1 d U . .
O51 O 0.6556(5) 0.0240(5) 0.0760(3) 0.0291(14) Uani 1 1 d U . .
O52 O 0.6954(6) -0.0749(4) -0.0413(3) 0.0273(14) Uani 1 1 d U . .
O53 O 0.4879(6) -0.1145(5) -0.0531(3) 0.0351(15) Uani 1 1 d U . .
O54 O 0.4466(6) -0.0090(5) 0.0693(4) 0.0350(16) Uani 1 1 d U . .
C61 C 0.3237(12) 0.1952(8) 0.0232(6) 0.058(4) Uani 1 1 d U . .
H61A H 0.3697 0.2426 0.0527 0.087 Uiso 1 1 calc R . .
H61B H 0.3851 0.1587 -0.0026 0.087 Uiso 1 1 calc R . .
H61C H 0.2775 0.1557 0.0559 0.087 Uiso 1 1 calc R . .
N61 N 0.2366(9) 0.2361(7) -0.0285(5) 0.054(3) Uani 1 1 d U . .
O61 O 0.1235(7) 0.2333(6) -0.0158(5) 0.060(2) Uani 1 1 d U . .
O62 O 0.2748(6) 0.2710(5) -0.0854(3) 0.0550(17) Uani 1 1 d U . .

loop_
_atom_site_aniso_label
_atom_site_aniso_U_11
_atom_site_aniso_U_22
_atom_site_aniso_U_33
_atom_site_aniso_U_23
_atom_site_aniso_U_13
_atom_site_aniso_U_12
Cr1 0.0213(6) 0.0265(8) 0.0222(8) 0.0002(7) 0.0009(5) 0.0008(7)
Na1 0.0143(14) 0.0139(16) 0.0043(14) -0.0013(13) -0.0004(10) 0.0003(13)
C1 0.026(4) 0.038(6) 0.025(5) 0.004(4) 0.011(4) -0.003(4)
C2 0.038(5) 0.023(5) 0.016(5) 0.005(4) -0.009(4) 0.000(4)
C3 0.031(5) 0.030(5) 0.015(5) 0.004(4) 0.001(4) 0.002(4)
C4 0.023(4) 0.035(5) 0.024(5) 0.008(4) -0.002(4) -0.005(4)
C5 0.017(4) 0.043(6) 0.032(6) -0.002(5) 0.007(4) -0.010(4)
C6 0.026(5) 0.035(5) 0.024(5) -0.007(4) 0.005(4) -0.001(4)
C7 0.007(4) 0.023(5) 0.035(5) -0.001(4) 0.002(3) 0.001(3)
C8 0.008(4) 0.024(5) 0.045(6) -0.009(4) 0.006(4) 0.005(3)
C9 0.038(5) 0.032(5) 0.034(6) -0.001(5) -0.003(4) 0.012(4)
C10 0.025(4) 0.030(5) 0.024(5) -0.003(4) 0.002(4) 0.003(4)
S1 0.0372(12) 0.0295(14) 0.0371(16) 0.0112(12) -0.0129(11) -0.0091(11)
S2 0.0434(13) 0.0255(13) 0.0305(14) 0.0057(12) -0.0080(11) -0.0109(11)
S3 0.0448(15) 0.0445(16) 0.0176(13) -0.0006(12) 0.0058(11) -0.0224(13)
S4 0.0372(13) 0.0359(15) 0.0283(14) -0.0023(12) 0.0073(11) -0.0152(12)
S5 0.0361(13) 0.0403(16) 0.0239(14) -0.0009(12) 0.0066(10) -0.0136(12)
S6 0.0382(13) 0.0389(15) 0.0235(13) -0.0032(12) 0.0068(10) -0.0156(12)
S7 0.0319(12) 0.0324(14) 0.0407(16) 0.0166(12) -0.0117(11) -0.0095(11)
S8 0.0386(13) 0.0363(15) 0.0309(14) 0.0085(13) -0.0120(11) -0.0121(12)
C11 0.034(5) 0.028(7) 0.006(5) -0.009(5) 0.001(4) -0.001(6)
C12 0.033(5) 0.022(5) 0.020(5) 0.006(6) -0.003(4) 0.006(6)
C13 0.026(4) 0.045(6) 0.027(5) -0.007(5) -0.006(4) 0.011(4)
C14 0.022(4) 0.029(5) 0.024(5) -0.006(4) 0.006(3) 0.007(4)
C15 0.022(4) 0.055(6) 0.010(4) -0.002(4) 0.008(3) 0.000(4)
C16 0.026(4) 0.046(6) 0.009(4) 0.004(4) 0.003(3) 0.001(4)
C17 0.022(4) 0.034(5) 0.030(5) 0.009(4) 0.006(3) -0.002(4)
C18 0.016(4) 0.036(6) 0.022(4) 0.000(4) 0.004(3) 0.006(4)
C19 0.033(5) 0.089(8) 0.017(4) -0.005(5) 0.011(4) -0.024(5)
C20 0.025(4) 0.079(9) 0.022(5) 0.009(5) -0.006(4) -0.006(5)
S11 0.0307(12) 0.080(2) 0.0146(12) 0.0089(14) 0.0016(9) 0.0144(14)
S12 0.0215(10) 0.0530(18) 0.0188(11) -0.0025(12) -0.0019(8) 0.0097(11)
S13 0.0252(10) 0.0554(17) 0.0155(11) 0.0009(12) 0.0018(8) 0.0095(11)
S14 0.0205(10) 0.0547(17) 0.0170(11) 0.0063(12) 0.0015(8) 0.0012(11)
S15 0.0203(10) 0.0560(17) 0.0128(11) 0.0028(12) 0.0037(8) -0.0013(11)
S16 0.0197(10) 0.0514(17) 0.0152(11) 0.0034(12) 0.0002(8) 0.0048(11)
S17 0.0190(9) 0.0340(14) 0.0129(10) 0.0025(10) 0.0025(7) 0.0045(9)
S18 0.0200(10) 0.0411(15) 0.0153(10) 0.0014(10) 0.0016(8) 0.0009(10)
C111 0.034(5) 0.028(7) 0.006(5) -0.009(5) 0.001(4) -0.001(6)
C112 0.033(5) 0.022(5) 0.020(5) 0.006(6) -0.003(4) 0.006(6)
C21 0.036(4) 0.008(3) 0.022(4) -0.002(3) -0.001(3) 0.005(3)
C22 0.025(4) 0.024(4) 0.012(4) -0.008(4) 0.003(3) -0.009(4)
C23 0.023(4) 0.022(4) 0.005(3) -0.007(3) -0.004(3) 0.004(3)
C24 0.029(4) 0.027(5) 0.013(4) 0.000(4) -0.001(3) 0.009(4)
C25 0.022(4) 0.040(6) 0.028(5) -0.004(5) 0.000(4) 0.014(4)
C26 0.027(4) 0.026(5) 0.026(5) 0.002(4) -0.007(4) 0.003(4)
C27 0.025(4) 0.024(5) 0.007(4) 0.005(3) 0.003(3) 0.009(4)
C28 0.033(5) 0.042(6) 0.009(4) 0.005(4) -0.009(4) 0.003(4)
C29 0.031(5) 0.022(7) 0.027(5) 0.018(6) -0.019(4) -0.015(6)
C30 0.027(5) 0.036(7) 0.021(5) -0.007(5) -0.008(4) -0.008(6)
S21 0.0210(10) 0.0352(14) 0.0172(11) -0.0010(11) 0.0018(8) 0.0029(10)
S22 0.0194(10) 0.0396(15) 0.0178(11) -0.0008(10) 0.0015(8) -0.0017(10)
S23 0.0282(11) 0.0447(15) 0.0148(11) 0.0030(11) 0.0023(9) 0.0016(11)
S24 0.0203(10) 0.0483(16) 0.0176(11) -0.0020(12) 0.0013(8) 0.0049(11)
S25 0.0205(10) 0.0498(16) 0.0184(11) 0.0005(11) 0.0009(8) 0.0034(11)
S26 0.0274(11) 0.0476(16) 0.0151(11) 0.0010(11) -0.0028(9) 0.0000(11)
S27 0.0241(11) 0.067(2) 0.0164(12) 0.0078(13) -0.0010(9) 0.0004(12)
S28 0.0239(10) 0.0362(14) 0.0252(12) -0.0025(11) -0.0024(9) 0.0074(10)
C129 0.031(5) 0.022(7) 0.027(5) 0.018(6) -0.019(4) -0.015(6)
C130 0.027(5) 0.036(7) 0.021(5) -0.007(5) -0.008(4) -0.008(6)
C31 0.020(4) 0.028(4) 0.027(4) -0.015(4) 0.002(3) -0.008(3)
C32 0.024(4) 0.021(4) 0.007(3) 0.010(3) 0.004(3) 0.005(3)
O31 0.022(3) 0.034(3) 0.021(3) 0.003(2) -0.006(2) -0.009(2)
O32 0.022(3) 0.027(3) 0.022(3) -0.001(2) -0.007(2) -0.001(2)
O33 0.036(3) 0.043(4) 0.030(3) 0.006(3) -0.014(3) 0.004(3)
O34 0.040(3) 0.023(3) 0.022(3) -0.006(2) -0.006(2) 0.004(3)
C41 0.035(4) 0.018(4) 0.015(4) -0.003(3) -0.009(3) 0.003(3)
C42 0.014(3) 0.018(4) 0.020(4) -0.001(3) 0.003(3) -0.003(3)
O41 0.037(3) 0.026(3) 0.019(3) 0.005(2) 0.002(2) -0.002(2)
O42 0.043(3) 0.022(3) 0.015(2) 0.001(2) 0.005(2) 0.006(3)
O43 0.035(3) 0.029(3) 0.023(3) 0.001(2) 0.013(2) -0.007(3)
O44 0.044(4) 0.066(5) 0.020(3) 0.020(3) -0.004(3) -0.002(3)
C51 0.031(4) 0.029(4) 0.016(4) -0.002(3) 0.008(3) 0.009(3)
C52 0.027(4) 0.019(4) 0.014(4) 0.004(3) -0.001(3) 0.002(3)
O51 0.030(3) 0.032(3) 0.024(3) -0.009(3) -0.009(2) 0.012(3)
O52 0.035(3) 0.030(3) 0.018(3) -0.001(2) 0.008(2) 0.002(2)
O53 0.042(3) 0.038(4) 0.027(3) -0.004(3) 0.013(3) -0.012(3)
O54 0.036(3) 0.044(4) 0.026(3) -0.009(3) 0.013(3) 0.002(3)
C61 0.102(10) 0.038(6) 0.027(6) 0.007(5) -0.041(6) 0.011(7)
N61 0.067(6) 0.040(5) 0.056(6) -0.013(4) 0.018(5) -0.007(4)
O61 0.043(4) 0.059(5) 0.077(5) -0.004(4) -0.006(4) -0.010(4)
O62 0.072(4) 0.064(4) 0.031(3) 0.003(3) 0.013(3) 0.001(4)

loop_
_atom_type_symbol
_atom_type_description
_atom_type_scat_dispersion_real
_atom_type_scat_dispersion_imag
_atom_type_scat_source
C C 0.0033 0.0016 'International Tables Vol C Tables 4.2.6.8 and 6.1.1.4'
H H 0.0000 0.0000 'International Tables Vol C Tables 4.2.6.8 and 6.1.1.4'
N N 0.0061 0.0033 'International Tables Vol C Tables 4.2.6.8 and 6.1.1.4'
O O 0.0106 0.0060 'International Tables Vol C Tables 4.2.6.8 and 6.1.1.4'
S S 0.1246 0.1234 'International Tables Vol C Tables 4.2.6.8 and 6.1.1.4'
Cr Cr 0.3209 0.6236 'International Tables Vol C Tables 4.2.6.8 and 6.1.1.4'
Na Na 0.0362 0.0249 'International Tables Vol C Tables 4.2.6.8 and 6.1.1.4'

loop_
_geom_angle_atom_site_label_1
_geom_angle_atom_site_label_2
_geom_angle_atom_site_label_3
_geom_angle
_geom_angle_site_symmetry_1
_geom_angle_site_symmetry_3
O32 Cr1 O41 172.4(3) . .
O32 Cr1 O42 92.6(3) . .
O41 Cr1 O42 82.2(2) . .
O32 Cr1 O31 83.1(2) . .
O41 Cr1 O31 91.4(3) . .
O42 Cr1 O31 91.1(3) . .
O32 Cr1 O52 88.3(2) . .
O41 Cr1 O52 97.9(3) . .
O42 Cr1 O52 97.5(3) . .
O31 Cr1 O52 168.1(3) . .
O32 Cr1 O51 89.6(3) . .
O41 Cr1 O51 95.6(3) . .
O42 Cr1 O51 177.7(3) . .
O31 Cr1 O51 89.7(3) . .
O52 Cr1 O51 82.0(3) . .
O33 Na1 O54 99.6(3) . 2_655
O33 Na1 O34 74.5(2) . .
O54 Na1 O34 169.0(3) 2_655 .
O33 Na1 O44 89.5(3) . 2_755
O54 Na1 O44 100.1(3) 2_655 2_755
O34 Na1 O44 89.2(3) . 2_755
O33 Na1 O43 154.7(2) . 2_755
O54 Na1 O43 101.9(3) 2_655 2_755
O34 Na1 O43 86.2(2) . 2_755
O44 Na1 O43 73.7(2) 2_755 2_755
O33 Na1 O53 87.4(3) . 2_655
O54 Na1 O53 72.5(2) 2_655 2_655
O34 Na1 O53 97.7(3) . 2_655
O44 Na1 O53 171.3(3) 2_755 2_655
O43 Na1 O53 111.8(2) 2_755 2_655
C2 C1 S1 116.4(7) . .
C2 C1 H1A 108.2 . .
S1 C1 H1A 108.2 . .
C2 C1 H1B 108.2 . .
S1 C1 H1B 108.2 . .
H1A C1 H1B 107.4 . .
C1 C2 S2 113.6(6) . .
C1 C2 H2A 108.8 . .
S2 C2 H2A 108.8 . .
C1 C2 H2B 108.8 . .
S2 C2 H2B 108.8 . .
H2A C2 H2B 107.7 . .
C4 C3 S2 129.6(8) . .
C4 C3 S3 117.4(7) . .
S2 C3 S3 113.0(6) . .
C3 C4 S1 129.0(8) . .
C3 C4 S4 117.0(7) . .
S1 C4 S4 114.0(6) . .
C6 C5 S3 122.5(6) . .
C6 C5 S4 122.1(5) . .
S3 C5 S4 115.3(6) . .
C5 C6 S6 122.9(5) . .
C5 C6 S5 122.2(6) . .
S6 C6 S5 114.9(6) . .
C8 C7 S5 118.6(7) . .
C8 C7 S8 128.3(8) . .
S5 C7 S8 113.0(5) . .
C7 C8 S6 117.0(8) . .
C7 C8 S7 127.8(8) . .
S6 C8 S7 115.2(6) . .
C10 C9 S7 113.0(8) . .
C10 C9 H9A 109.0 . .
S7 C9 H9A 109.0 . .
C10 C9 H9B 109.0 . .
S7 C9 H9B 109.0 . .
H9A C9 H9B 107.8 . .
C9 C10 S8 116.1(7) . .
C9 C10 H10A 108.3 . .
S8 C10 H10A 108.3 . .
C9 C10 H10B 108.3 . .
S8 C10 H10B 108.3 . .
H10A C10 H10B 107.4 . .
C4 S1 C1 99.9(5) . .
C3 S2 C2 101.4(5) . .
C5 S3 C3 95.1(5) . .
C5 S4 C4 94.6(5) . .
C7 S5 C6 94.5(5) . .
C8 S6 C6 95.0(5) . .
C8 S7 C9 102.5(5) . .
C7 S8 C10 102.2(5) . .
C12 C11 S11 117.8(10) . .
C12 C11 H11A 107.9 . .
S11 C11 H11A 107.9 . .
C12 C11 H11B 107.9 . .
S11 C11 H11B 107.9 . .
H11A C11 H11B 107.2 . .
C11 C12 S12 108.4(9) . .
C11 C12 H12A 110.0 . .
S12 C12 H12A 110.0 . .
C11 C12 H12B 110.0 . .
S12 C12 H12B 110.0 . .
H12A C12 H12B 108.4 . .
C14 C13 S13 118.2(7) . .
C14 C13 S12 128.0(8) . .
S13 C13 S12 113.8(5) . .
C13 C14 S11 129.3(7) . .
C13 C14 S14 115.2(7) . .
S11 C14 S14 115.6(5) . .
C16 C15 S13 123.0(6) . .
C16 C15 S14 122.3(6) . .
S13 C15 S14 114.7(5) . .
C15 C16 S16 122.5(6) . .
C15 C16 S15 122.2(6) . .
S16 C16 S15 115.3(5) . .
C18 C17 S15 118.4(7) . .
C18 C17 S18 126.3(7) . .
S15 C17 S18 115.3(5) . .
C17 C18 S17 130.3(7) . .
C17 C18 S16 113.9(7) . .
S17 C18 S16 115.7(4) . .
C20 C19 S17 116.1(8) . .
C20 C19 H19A 108.3 . .
S17 C19 H19A 108.3 . .
C20 C19 H19B 108.3 . .
S17 C19 H19B 108.3 . .
H19A C19 H19B 107.4 . .
C19 C20 S18 117.2(8) . .
C19 C20 H20A 108.0 . .
S18 C20 H20A 108.0 . .
C19 C20 H20B 108.0 . .
S18 C20 H20B 108.0 . .
H20A C20 H20B 107.2 . .
C14 S11 C111 104.0(7) . .
C14 S11 C11 98.3(5) . .
C111 S11 C11 23.1(7) . .
C13 S12 C12 103.9(5) . .
C13 S12 C112 98.8(8) . .
C12 S12 C112 27.2(8) . .
C15 S13 C13 96.1(4) . .
C15 S14 C14 95.8(4) . .
C17 S15 C16 95.5(4) . .
C16 S16 C18 96.8(4) . .
C18 S17 C19 99.6(4) . .
C17 S18 C20 102.1(4) . .
C112 C111 S11 115.8(14) . .
C112 C111 H11C 108.3 . .
S11 C111 H11C 108.3 . .
C112 C111 H11D 108.3 . .
S11 C111 H11D 108.3 . .
H11C C111 H11D 107.4 . .
C111 C112 S12 117.8(13) . .
C111 C112 H11E 107.9 . .
S12 C112 H11E 107.9 . .
C111 C112 H11F 107.9 . .
S12 C112 H11F 107.9 . .
H11E C112 H11F 107.2 . .
C22 C21 S21 114.7(6) . .
C22 C21 H21A 108.6 . .
S21 C21 H21A 108.6 . .
C22 C21 H21B 108.6 . .
S21 C21 H21B 108.6 . .
H21A C21 H21B 107.6 . .
C21 C22 S22 112.8(6) . .
C21 C22 H22A 109.0 . .
S22 C22 H22A 109.0 . .
C21 C22 H22B 109.0 . .
S22 C22 H22B 109.0 . .
H22A C22 H22B 107.8 . .
C24 C23 S22 131.2(7) . .
C24 C23 S23 115.7(6) . .
S22 C23 S23 113.1(5) . .
C23 C24 S24 118.2(7) . .
C23 C24 S21 126.8(6) . .
S24 C24 S21 114.9(5) . .
C26 C25 S23 121.6(7) . .
C26 C25 S24 123.4(7) . .
S23 C25 S24 115.0(5) . .
C25 C26 S26 123.1(7) . .
C25 C26 S25 122.1(7) . .
S26 C26 S25 114.8(5) . .
C28 C27 S28 130.4(6) . .
C28 C27 S25 115.5(6) . .
S28 C27 S25 114.1(4) . .
C27 C28 S26 118.0(7) . .
C27 C28 S27 126.8(6) . .
S26 C28 S27 115.2(5) . .
C30 C29 S27 115.4(8) . .
C30 C29 H29A 108.4 . .
S27 C29 H29A 108.4 . .
C30 C29 H29B 108.4 . .
S27 C29 H29B 108.4 . .
H29A C29 H29B 107.5 . .
C29 C30 S28 116.0(10) . .
C29 C30 H30A 108.3 . .
S28 C30 H30A 108.3 . .
C29 C30 H30B 108.3 . .
S28 C30 H30B 108.3 . .
H30A C30 H30B 107.4 . .
C24 S21 C21 99.2(4) . .
C23 S22 C22 101.7(4) . .
C25 S23 C23 96.0(4) . .
C25 S24 C24 95.0(4) . .
C27 S25 C26 95.7(4) . .
C26 S26 C28 96.0(4) . .
C129 S27 C28 100.6(10) . .
C129 S27 C29 22.7(9) . .
C28 S27 C29 101.6(6) . .
C27 S28 C30 103.0(5) . .
C27 S28 C130 97.8(9) . .
C30 S28 C130 27.8(10) . .
C130 C129 S27 116.7(18) . .
C130 C129 H12C 108.1 . .
S27 C129 H12C 108.1 . .
C130 C129 H12D 108.1 . .
S27 C129 H12D 108.1 . .
H12C C129 H12D 107.3 . .
C129 C130 S28 111.7(18) . .
C129 C130 H13A 109.3 . .
S28 C130 H13A 109.3 . .
C129 C130 H13B 109.3 . .
S28 C130 H13B 109.3 . .
H13A C130 H13B 107.9 . .
O34 C31 O31 124.9(8) . .
O34 C31 C32 119.5(8) . .
O31 C31 C32 115.6(6) . .
O33 C32 O32 127.5(8) . .
O33 C32 C31 118.6(7) . .
O32 C32 C31 113.8(6) . .
C31 O31 Cr1 112.6(5) . .
C32 O32 Cr1 114.0(5) . .
C32 O33 Na1 114.6(6) . .
C31 O34 Na1 112.6(6) . .
O44 C41 O41 126.6(9) . .
O44 C41 C42 118.7(8) . .
O41 C41 C42 114.6(7) . .
O43 C42 O42 125.9(8) . .
O43 C42 C41 120.2(7) . .
O42 C42 C41 113.9(7) . .
C41 O41 Cr1 113.8(6) . .
C42 O42 Cr1 113.2(5) . .
C42 O43 Na1 110.2(5) . 2_745
C41 O44 Na1 111.0(6) . 2_745
O51 C51 O54 127.5(8) . .
O51 C51 C52 113.8(7) . .
O54 C51 C52 118.7(8) . .
O52 C52 O53 126.8(8) . .
O52 C52 C51 116.0(7) . .
O53 C52 C51 117.2(7) . .
C51 O51 Cr1 112.4(5) . .
C52 O52 Cr1 110.7(5) . .
C52 O53 Na1 115.0(6) . 2_645
C51 O54 Na1 116.0(6) . 2_645
N61 C61 H61A 109.5 . .
N61 C61 H61B 109.5 . .
H61A C61 H61B 109.5 . .
N61 C61 H61C 109.5 . .
H61A C61 H61C 109.5 . .
H61B C61 H61C 109.5 . .
O61 N61 O62 122.9(10) . .
O61 N61 C61 117.0(11) . .
O62 N61 C61 120.1(10) . .

loop_
_geom_bond_atom_site_label_1
_geom_bond_atom_site_label_2
_geom_bond_distance
_geom_bond_site_symmetry_2
Cr1 O32 1.984(6) .
Cr1 O41 1.989(6) .
Cr1 O42 1.992(6) .
Cr1 O31 1.997(6) .
Cr1 O52 1.999(6) .
Cr1 O51 2.007(6) .
Na1 O33 2.273(8) .
Na1 O54 2.303(7) 2_655
Na1 O34 2.317(7) .
Na1 O44 2.327(7) 2_755
Na1 O43 2.329(7) 2_755
Na1 O53 2.366(7) 2_655
C1 C2 1.500(13) .
C1 S1 1.778(11) .
C1 H1A 0.9900 .
C1 H1B 0.9900 .
C2 S2 1.817(9) .
C2 H2A 0.9900 .
C2 H2B 0.9900 .
C3 C4 1.327(14) .
C3 S2 1.719(10) .
C3 S3 1.780(10) .
C4 S1 1.741(10) .
C4 S4 1.788(10) .
C5 C6 1.336(8) .
C5 S3 1.740(10) .
C5 S4 1.759(11) .
C6 S6 1.768(11) .
C6 S5 1.771(10) .
C7 C8 1.361(13) .
C7 S5 1.733(10) .
C7 S8 1.755(9) .
C8 S6 1.743(10) .
C8 S7 1.750(11) .
C9 C10 1.491(14) .
C9 S7 1.848(11) .
C9 H9A 0.9900 .
C9 H9B 0.9900 .
C10 S8 1.798(10) .
C10 H10A 0.9900 .
C10 H10B 0.9900 .
C11 C12 1.514(16) .
C11 S11 1.821(11) .
C11 H11A 0.9900 .
C11 H11B 0.9900 .
C12 S12 1.818(11) .
C12 H12A 0.9900 .
C12 H12B 0.9900 .
C13 C14 1.355(12) .
C13 S13 1.732(10) .
C13 S12 1.760(9) .
C14 S11 1.730(9) .
C14 S14 1.763(9) .
C15 C16 1.372(11) .
C15 S13 1.724(8) .
C15 S14 1.750(8) .
C16 S16 1.715(8) .
C16 S15 1.746(8) .
C17 C18 1.389(11) .
C17 S15 1.722(10) .
C17 S18 1.745(9) .
C18 S17 1.722(9) .
C18 S16 1.764(8) .
C19 C20 1.451(13) .
C19 S17 1.801(9) .
C19 H19A 0.9900 .
C19 H19B 0.9900 .
C20 S18 1.797(10) .
C20 H20A 0.9900 .
C20 H20B 0.9900 .
S11 C111 1.742(13) .
S12 C112 1.832(13) .
C111 C112 1.487(17) .
C111 H11C 0.9900 .
C111 H11D 0.9900 .
C112 H11E 0.9900 .
C112 H11F 0.9900 .
C21 C22 1.516(11) .
C21 S21 1.804(8) .
C21 H21A 0.9900 .
C21 H21B 0.9900 .
C22 S22 1.820(8) .
C22 H22A 0.9900 .
C22 H22B 0.9900 .
C23 C24 1.327(12) .
C23 S22 1.747(8) .
C23 S23 1.756(8) .
C24 S24 1.741(8) .
C24 S21 1.770(9) .
C25 C26 1.378(13) .
C25 S23 1.718(8) .
C25 S24 1.737(10) .
C26 S26 1.707(10) .
C26 S25 1.753(9) .
C27 C28 1.347(12) .
C27 S28 1.741(8) .
C27 S25 1.750(8) .
C28 S26 1.735(8) .
C28 S27 1.768(9) .
C29 C30 1.517(15) .
C29 S27 1.816(9) .
C29 H29A 0.9900 .
C29 H29B 0.9900 .
C30 S28 1.801(10) .
C30 H30A 0.9900 .
C30 H30B 0.9900 .
S27 C129 1.761(14) .
S28 C130 1.807(15) .
C129 C130 1.49(2) .
C129 H12C 0.9900 .
C129 H12D 0.9900 .
C130 H13A 0.9900 .
C130 H13B 0.9900 .
C31 O34 1.234(11) .
C31 O31 1.271(11) .
C31 C32 1.578(8) .
C32 O33 1.234(10) .
C32 O32 1.274(10) .
C41 O44 1.251(10) .
C41 O41 1.268(10) .
C41 C42 1.570(12) .
C42 O43 1.235(9) .
C42 O42 1.277(9) .
O43 Na1 2.329(7) 2_745
O44 Na1 2.327(7) 2_745
C51 O51 1.233(10) .
C51 O54 1.258(9) .
C51 C52 1.582(12) .
C52 O52 1.253(10) .
C52 O53 1.254(10) .
O53 Na1 2.366(7) 2_645
O54 Na1 2.303(7) 2_645
C61 N61 1.394(12) .
C61 H61A 0.9800 .
C61 H61B 0.9800 .
C61 H61C 0.9800 .
N61 O61 1.221(11) .
N61 O62 1.243(10) .
